data_8103483
loop_
_publ_author_name
'Jung, W.'
'Quentmeier, D.'

_publ_section_title
;
 Darstellung der ternaeren boride Sr Ni12 B6 und Ba Ni12 B6
;
_journal_name_full 'Zeitschrift fuer Kristallographie (149,1979-)'
_journal_page_first 121
_journal_page_last 128
_journal_volume 151
_journal_year 1980
_chemical_formula_sum 'B6 Ba Ni12'
_chemical_name_systematic 'Ba Ni12 B6'
_space_group_IT_number 166
_symmetry_space_group_name_Hall '-R 3 2"'
_symmetry_space_group_name_H-M 'R -3 m :H'
_cell_angle_alpha 90
_cell_angle_beta 90
_cell_angle_gamma 120
_cell_formula_units_Z 3
_cell_length_a 9.689
_cell_length_b 9.689
_cell_length_c 7.47
_cell_volume 607.308
_citation_journal_id_ASTM ZEKRDZ
_cod_data_source_file boron4-x_211.cif
_cod_data_source_block B6Ba1Ni12
_cod_original_cell_volume 607.3082
_cod_original_formula_sum 'B6 Ba1 Ni12'
_cod_database_code 8103483

loop_
_symmetry_equiv_pos_as_xyz
x,y,z
-y,x-y,z
-x+y,-x,z
y,x,-z
-x,-x+y,-z
x-y,-y,-z
-x,-y,-z
y,-x+y,-z
x-y,x,-z
-y,-x,z
x,x-y,z
-x+y,y,z
x+2/3,y+1/3,z+1/3
-y+2/3,x-y+1/3,z+1/3
-x+y+2/3,-x+1/3,z+1/3
y+2/3,x+1/3,-z+1/3
-x+2/3,-x+y+1/3,-z+1/3
x-y+2/3,-y+1/3,-z+1/3
-x+2/3,-y+1/3,-z+1/3
y+2/3,-x+y+1/3,-z+1/3
x-y+2/3,x+1/3,-z+1/3
-y+2/3,-x+1/3,z+1/3
x+2/3,x-y+1/3,z+1/3
-x+y+2/3,y+1/3,z+1/3
x+1/3,y+2/3,z+2/3
-y+1/3,x-y+2/3,z+2/3
-x+y+1/3,-x+2/3,z+2/3
y+1/3,x+2/3,-z+2/3
-x+1/3,-x+y+2/3,-z+2/3
x-y+1/3,-y+2/3,-z+2/3
-x+1/3,-y+2/3,-z+2/3
y+1/3,-x+y+2/3,-z+2/3
x-y+1/3,x+2/3,-z+2/3
-y+1/3,-x+2/3,z+2/3
x+1/3,x-y+2/3,z+2/3
-x+y+1/3,y+2/3,z+2/3

loop_
_atom_site_label
_atom_site_type_symbol
_atom_site_fract_x
_atom_site_fract_y
_atom_site_fract_z
_atom_site_occupancy
_atom_site_U_iso_or_equiv
Ni1 Ni 0.3673 0 0.5 1 0.0
Ba1 Ba 0 0 0 1 0.0
B1 B 0.193 -0.193 0.0377 1 0.0
Ni2 Ni 0.4254 -0.4254 0.0387 1 0.0
